data_7018001
loop_
_publ_author_name
'Jin, Juan'
'Bai, Fu-Quan'
'Jia, Ming-Jun'
'Peng, Yu'
'Yu, Jie-Hui'
'Xu, Ji-Qing'

_publ_section_title
;
 New photoluminescence acylhydrazidate-coordinated complexes.
;
_journal_issue 8
_journal_name_full 'Dalton transactions (Cambridge, England : 2003)'
_journal_page_first 2382
_journal_page_last 2392
_journal_paper_doi 10.1039/c1dt11846c
_journal_volume 41
_journal_year 2012
_chemical_formula_sum 'C16 H20 N6 O8 Zn'
_chemical_formula_weight 489.75
_chemical_name_systematic
;
?
;
_space_group_IT_number 2
_symmetry_cell_setting triclinic
_symmetry_space_group_name_Hall '-P 1'
_symmetry_space_group_name_H-M 'P -1'
_atom_sites_solution_hydrogens geom
_atom_sites_solution_primary direct
_atom_sites_solution_secondary difmap
_audit_creation_method SHELXL-97
_cell_angle_alpha 84.066(2)
_cell_angle_beta 71.700(2)
_cell_angle_gamma 67.977(2)
_cell_formula_units_Z 1
_cell_length_a 7.6143(5)
_cell_length_b 7.7643(5)
_cell_length_c 8.7796(5)
_cell_measurement_temperature 293(2)
_cell_volume 456.78(5)
_computing_cell_refinement 'Bruker SMART'
_computing_data_collection 'Bruker SMART'
_computing_data_reduction 'Bruker SMART'
_computing_structure_refinement 'SHELXL-97 (Sheldrick, 1997)'
_computing_structure_solution 'SHELXS-97 (Sheldrick, 1990)'
_diffrn_ambient_temperature 293(2)
_diffrn_measured_fraction_theta_full 0.931
_diffrn_measured_fraction_theta_max 0.931
_diffrn_measurement_device_type 'siements SMART CCD'
_diffrn_radiation_monochromator graphite
_diffrn_radiation_source 'fine-focus sealed tube'
_diffrn_radiation_type MoK\a
_diffrn_radiation_wavelength 0.71073
_diffrn_reflns_av_R_equivalents 0.0443
_diffrn_reflns_av_sigmaI/netI 0.0256
_diffrn_reflns_limit_h_max 10
_diffrn_reflns_limit_h_min -10
_diffrn_reflns_limit_k_max 6
_diffrn_reflns_limit_k_min -10
_diffrn_reflns_limit_l_max 11
_diffrn_reflns_limit_l_min -11
_diffrn_reflns_number 2783
_diffrn_reflns_theta_full 28.31
_diffrn_reflns_theta_max 28.31
_diffrn_reflns_theta_min 2.44
_diffrn_standards_decay_% none
_diffrn_standards_interval_time none
_diffrn_standards_number none
_exptl_absorpt_coefficient_mu 1.409
_exptl_absorpt_correction_T_max 0.869
_exptl_absorpt_correction_T_min 0.869
_exptl_absorpt_correction_type empirical
_exptl_crystal_colour colorless
_exptl_crystal_density_diffrn 1.780
_exptl_crystal_density_method 'not measured'
_exptl_crystal_description block
_exptl_crystal_F_000 252
_exptl_crystal_size_max 0.1
_exptl_crystal_size_mid 0.1
_exptl_crystal_size_min 0.1
_refine_diff_density_max 0.393
_refine_diff_density_min -0.859
_refine_diff_density_rms 0.119
_refine_ls_extinction_method none
_refine_ls_goodness_of_fit_ref 1.115
_refine_ls_hydrogen_treatment mixed
_refine_ls_matrix_type full
_refine_ls_number_parameters 158
_refine_ls_number_reflns 2112
_refine_ls_number_restraints 0
_refine_ls_restrained_S_all 1.115
_refine_ls_R_factor_all 0.0316
_refine_ls_R_factor_gt 0.0314
_refine_ls_shift/su_max 0.000
_refine_ls_shift/su_mean 0.000
_refine_ls_structure_factor_coef Fsqd
_refine_ls_weighting_details 'calc w=1/[\s^2^(Fo^2^)+(0.0538P)^2^+0.1958P] where P=(Fo^2^+2Fc^2^)/3'
_refine_ls_weighting_scheme calc
_refine_ls_wR_factor_gt 0.0849
_refine_ls_wR_factor_ref 0.0850
_reflns_number_gt 2083
_reflns_number_total 2112
_reflns_threshold_expression >2sigma(I)
_cod_data_source_file c1dt11846c.txt
_cod_data_source_block 3
_cod_original_sg_symbol_H-M P-1
_cod_database_code 7018001

loop_
_symmetry_equiv_pos_as_xyz
'x, y, z'
'-x, -y, -z'

loop_
_atom_site_label
_atom_site_type_symbol
_atom_site_fract_x
_atom_site_fract_y
_atom_site_fract_z
_atom_site_U_iso_or_equiv
_atom_site_adp_type
_atom_site_occupancy
_atom_site_symmetry_multiplicity
_atom_site_calc_flag
_atom_site_refinement_flags
Zn1 Zn 0.0000 1.0000 1.0000 0.01927(11) Uani 1 2 d S
N1 N -0.0110(2) 1.1298(2) 0.76457(17) 0.0178(3) Uani 1 1 d .
N2 N 0.4282(2) 0.7318(2) 0.59241(18) 0.0229(3) Uani 1 1 d .
N3 N 0.4702(2) 0.7912(2) 0.43572(18) 0.0230(3) Uani 1 1 d .
H3A H 0.5755 0.7181 0.3692 0.028 Uiso 1 1 calc R
OW1 O 0.22046(19) 1.1199(2) 1.00130(17) 0.0255(3) Uani 1 1 d .
OW2 O 0.1797(3) 0.4535(3) 0.7971(2) 0.0365(4) Uani 1 1 d .
O1 O 0.21638(19) 0.79422(17) 0.84491(15) 0.0228(3) Uani 1 1 d .
O2 O 0.4212(2) 0.9827(2) 0.22703(16) 0.0290(3) Uani 1 1 d .
C1 C -0.1345(2) 1.2879(2) 0.7204(2) 0.0201(3) Uani 1 1 d .
C2 C -0.1026(3) 1.3424(2) 0.5595(2) 0.0223(3) Uani 1 1 d .
H2BC H -0.1940 1.4494 0.5318 0.027 Uiso 1 1 calc R
C3 C 0.0631(3) 1.2381(2) 0.4427(2) 0.0221(3) Uani 1 1 d .
H3B H 0.0888 1.2759 0.3366 0.027 Uiso 1 1 calc R
C4 C 0.1924(2) 1.0729(2) 0.4887(2) 0.0179(3) Uani 1 1 d .
C5 C 0.1480(2) 1.0235(2) 0.64850(19) 0.0165(3) Uani 1 1 d .
C6 C -0.3107(3) 1.4061(3) 0.8459(2) 0.0334(4) Uani 1 1 d .
H6A H -0.3119 1.3501 0.9488 0.050 Uiso 1 1 calc R
H6B H -0.4295 1.4173 0.8224 0.050 Uiso 1 1 calc R
H6C H -0.3046 1.5271 0.8474 0.050 Uiso 1 1 calc R
C7 C 0.2710(2) 0.8432(2) 0.6972(2) 0.0183(3) Uani 1 1 d .
C8 C 0.3680(2) 0.9483(2) 0.3738(2) 0.0204(3) Uani 1 1 d .
H2BB H 0.324(5) 1.080(4) 0.924(4) 0.038(7) Uiso 1 1 d .
H2BA H 0.187(6) 0.544(6) 0.818(5) 0.063(11) Uiso 1 1 d .
H1A H 0.257(4) 1.086(4) 1.081(4) 0.034(7) Uiso 1 1 d .
H2A H 0.181(6) 0.399(5) 0.863(5) 0.057(12) Uiso 1 1 d .

loop_
_atom_site_aniso_label
_atom_site_aniso_U_11
_atom_site_aniso_U_22
_atom_site_aniso_U_33
_atom_site_aniso_U_23
_atom_site_aniso_U_13
_atom_site_aniso_U_12
Zn1 0.01959(15) 0.02077(15) 0.01225(16) -0.00178(10) -0.00037(10) -0.00468(11)
N1 0.0168(6) 0.0202(6) 0.0144(6) -0.0016(5) -0.0024(5) -0.0057(5)
N2 0.0210(7) 0.0262(7) 0.0159(7) -0.0020(6) -0.0034(5) -0.0035(6)
N3 0.0171(6) 0.0302(7) 0.0151(7) -0.0043(6) -0.0004(5) -0.0036(6)
OW1 0.0205(6) 0.0354(7) 0.0189(6) -0.0009(6) -0.0029(5) -0.0103(5)
OW2 0.0460(9) 0.0295(7) 0.0311(9) -0.0003(7) -0.0075(7) -0.0135(7)
O1 0.0257(6) 0.0210(5) 0.0137(6) 0.0013(5) -0.0024(5) -0.0028(5)
O2 0.0247(6) 0.0449(8) 0.0130(6) 0.0018(6) -0.0009(5) -0.0120(6)
C1 0.0192(7) 0.0206(7) 0.0192(8) -0.0017(6) -0.0057(6) -0.0052(6)
C2 0.0244(8) 0.0200(7) 0.0219(8) 0.0021(6) -0.0087(6) -0.0064(6)
C3 0.0261(8) 0.0250(8) 0.0170(8) 0.0038(6) -0.0069(6) -0.0117(7)
C4 0.0172(7) 0.0227(7) 0.0150(7) -0.0009(6) -0.0028(5) -0.0097(6)
C5 0.0149(6) 0.0201(7) 0.0147(7) -0.0017(6) -0.0027(5) -0.0074(6)
C6 0.0281(9) 0.0323(9) 0.0230(9) -0.0039(8) -0.0049(7) 0.0062(7)
C7 0.0174(7) 0.0204(7) 0.0155(7) -0.0014(6) -0.0030(6) -0.0060(6)
C8 0.0171(7) 0.0297(8) 0.0148(7) -0.0020(6) -0.0020(6) -0.0105(6)

loop_
_atom_type_symbol
_atom_type_description
_atom_type_scat_dispersion_real
_atom_type_scat_dispersion_imag
_atom_type_scat_source
C C 0.0033 0.0016 'International Tables Vol C Tables 4.2.6.8 and 6.1.1.4'
H H 0.0000 0.0000 'International Tables Vol C Tables 4.2.6.8 and 6.1.1.4'
N N 0.0061 0.0033 'International Tables Vol C Tables 4.2.6.8 and 6.1.1.4'
O O 0.0106 0.0060 'International Tables Vol C Tables 4.2.6.8 and 6.1.1.4'
Zn Zn 0.2839 1.4301 'International Tables Vol C Tables 4.2.6.8 and 6.1.1.4'

loop_
_geom_angle_atom_site_label_1
_geom_angle_atom_site_label_2
_geom_angle_atom_site_label_3
_geom_angle
_geom_angle_site_symmetry_1
_geom_angle_site_symmetry_3
O1 Zn1 O1 180.0 . 2_577
O1 Zn1 OW1 89.84(5) . 2_577
O1 Zn1 OW1 90.16(5) 2_577 2_577
O1 Zn1 OW1 90.16(5) . .
O1 Zn1 OW1 89.84(5) 2_577 .
OW1 Zn1 OW1 180.0 2_577 .
O1 Zn1 N1 101.52(5) . 2_577
O1 Zn1 N1 78.48(5) 2_577 2_577
OW1 Zn1 N1 88.92(5) 2_577 2_577
OW1 Zn1 N1 91.08(5) . 2_577
O1 Zn1 N1 78.48(5) . .
O1 Zn1 N1 101.52(5) 2_577 .
OW1 Zn1 N1 91.08(5) 2_577 .
OW1 Zn1 N1 88.92(5) . .
N1 Zn1 N1 180.0 2_577 .
C1 N1 C5 117.84(15) . .
C1 N1 Zn1 133.28(11) . .
C5 N1 Zn1 108.82(11) . .
C7 N2 N3 116.95(15) . .
C8 N3 N2 128.47(14) . .
C7 O1 Zn1 115.51(10) . .
N1 C1 C2 121.76(15) . .
N1 C1 C6 118.71(16) . .
C2 C1 C6 119.53(16) . .
C3 C2 C1 120.28(16) . .
C2 C3 C4 117.98(17) . .
C5 C4 C3 118.72(15) . .
C5 C4 C8 118.73(15) . .
C3 C4 C8 122.52(16) . .
N1 C5 C4 123.31(15) . .
N1 C5 C7 116.92(15) . .
C4 C5 C7 119.70(14) . .
O1 C7 N2 120.79(15) . .
O1 C7 C5 118.27(14) . .
N2 C7 C5 120.90(15) . .
O2 C8 N3 121.68(15) . .
O2 C8 C4 123.17(16) . .
N3 C8 C4 115.15(15) . .

loop_
_geom_bond_atom_site_label_1
_geom_bond_atom_site_label_2
_geom_bond_distance
_geom_bond_site_symmetry_2
Zn1 O1 2.0465(12) .
Zn1 O1 2.0465(12) 2_577
Zn1 OW1 2.2068(13) 2_577
Zn1 OW1 2.2068(13) .
Zn1 N1 2.2157(15) 2_577
Zn1 N1 2.2157(15) .
N1 C1 1.344(2) .
N1 C5 1.354(2) .
N2 C7 1.313(2) .
N2 N3 1.382(2) .
N3 C8 1.344(2) .
O1 C7 1.295(2) .
O2 C8 1.256(2) .
C1 C2 1.404(3) .
C1 C6 1.488(2) .
C2 C3 1.376(3) .
C3 C4 1.404(2) .
C4 C5 1.385(2) .
C4 C8 1.458(2) .
C5 C7 1.471(2) .

loop_
_geom_hbond_atom_site_label_D
_geom_hbond_atom_site_label_H
_geom_hbond_atom_site_label_A
_geom_hbond_distance_DH
_geom_hbond_distance_HA
_geom_hbond_distance_DA
_geom_hbond_angle_DHA
_geom_hbond_site_symmetry_A
N3 H3A OW2 0.86 2.05 2.911(2) 177.5 2_666
OW2 H2BA O1 0.77(4) 2.09(4) 2.848(2) 173(4) .
